data_9013387
loop_
_publ_author_name
'Galuskina, I. O.'
'Kadiyski, M.'
'Armbruster, T.'
'Galuskin, E. V.'
'Pertsev, N. N.'
'Dzierzanowski, P.'
'Wrzalik, R.'

_publ_section_title
;
 A new natural phase in the system Mg2SiO4-Mg2BO3F-Mg2BO3(OH): composition,
 paragenesis and structure of OH-dominant pertsevite
;
_journal_name_full 'European Journal of Mineralogy'
_journal_page_first 951
_journal_page_last 964
_journal_paper_doi 10.1127/0935-1221/2008/0020-1821
_journal_volume 20
_journal_year 2008
_chemical_compound_source 'East Vekhoyan'ye region, northern Siberia'
_chemical_formula_sum 'B3.112 Mg8 O16.026 Si1.028'
_chemical_name_mineral Pertsevite-(OH)
_space_group_IT_number 62
_symmetry_space_group_name_Hall '-P 2ac 2n'
_symmetry_space_group_name_H-M 'P n m a'
_cell_angle_alpha 90
_cell_angle_beta 90
_cell_angle_gamma 90
_cell_length_a 20.494
_cell_length_b 11.890
_cell_length_c 4.5880
_cell_formula_units_Z 4
_cell_volume 1117.975
_database_code_amcsd 0007266
_exptl_crystal_density_diffrn 3.050
_cod_original_formula_sum 'Mg8 B3.112 Si1.028 O16.026'
_cod_database_code 9013387

loop_
_space_group_symop_operation_xyz
x,y,z
x,1/2-y,z
-x,1/2+y,-z
1/2-x,1/2+y,1/2+z
1/2+x,1/2-y,1/2-z
1/2+x,y,1/2-z
1/2-x,-y,1/2+z
-x,-y,-z

loop_
_atom_site_aniso_label
_atom_site_aniso_U_11
_atom_site_aniso_U_22
_atom_site_aniso_U_33
_atom_site_aniso_U_12
_atom_site_aniso_U_13
_atom_site_aniso_U_23
Mg1 0.01130 0.01100 0.01680 0.00000 0.00120 0.00000
Mg2 0.01670 0.01070 0.01100 -0.00120 -0.00190 0.00100
Mg3 0.01000 0.01260 0.01600 -0.00130 -0.00050 -0.00080
Mg4 0.01220 0.01400 0.01730 -0.00050 -0.00020 -0.00210
Mg5 0.01360 0.01550 0.01710 0.00000 -0.00170 0.00000
O1 0.02000 0.01450 0.01550 0.00000 -0.00260 0.00000
O2 0.01460 0.01850 0.01210 -0.00200 0.00030 0.00020
O3 0.01350 0.01440 0.01640 0.00000 0.00170 0.00000
O4 0.01570 0.01720 0.01440 0.00070 0.00000 0.00250
O5 0.01390 0.01650 0.01350 -0.00020 0.00140 0.00000
O6 0.01480 0.01430 0.01590 0.00000 -0.00370 0.00000
O7 0.00950 0.00870 0.01410 0.00190 -0.00400 -0.00060
O9 0.01490 0.01380 0.01300 -0.00210 -0.00150 -0.00100
O10 0.03000 0.02020 0.02600 0.00000 0.00480 0.00000

loop_
_atom_site_label
_atom_site_fract_x
_atom_site_fract_y
_atom_site_fract_z
_atom_site_occupancy
_atom_site_U_iso_or_equiv
Mg1 0.37724 0.25000 0.01930 1.00000 0.01300
Mg2 0.37760 -0.02284 0.01730 1.00000 0.01280
Mg3 0.24737 0.11148 0.03260 1.00000 0.01290
Mg4 -0.01370 0.12252 -0.00790 1.00000 0.01450
Mg5 0.11879 0.25000 0.01330 1.00000 0.01540
B1 0.34460 0.08560 -0.43620 0.85600 0.01020
B2 0.02430 0.22020 0.45600 0.27100 0.01020
B2A 0.47660 -0.03400 -0.07600 0.14400 0.01020
B3 0.18510 0.25000 -0.43300 0.57000 0.01020
Si1 0.33250 0.12430 -0.39680 0.11300 0.01020
Si2 0.03500 0.25000 0.42910 0.39800 0.01020
Si3 0.21040 0.25000 -0.39170 0.40400 0.01020
O1 0.20521 0.25000 0.26860 1.00000 0.01670
O2 0.33513 0.11208 0.26870 1.00000 0.01510
O3 0.03173 0.25000 -0.23840 1.00000 0.01470
O4 0.32872 -0.14794 0.23010 1.00000 0.01580
O5 0.40017 0.11717 -0.28060 1.00000 0.01460
O6 0.46568 0.25000 0.20540 1.00000 0.01500
O7 0.46278 -0.00783 0.24860 1.00000 0.01080
O8 0.42160 -0.12570 -0.27100 0.27100 0.00990
O8A 0.43020 -0.10900 -0.23300 0.14000 0.00990
O8B 0.43120 -0.14860 -0.20660 0.60200 0.00990
O9 0.30137 0.01635 -0.28160 1.00000 0.01390
O10 0.28769 0.25000 -0.19840 1.00000 0.02540

loop_
_cod_related_entry_id
_cod_related_entry_database
_cod_related_entry_code
1 AMCSD 0007266
